data_7209241
loop_
_publ_author_name
'Liu, Ying-Ying'
'Liu, Hai-Yan'
'Ma, Jian-Fang'
'Yang, Yan'
'Yang, Jin'

_publ_section_title
;
 Syntheses, structures and photoluminescent properties of Zn(ii) and
 Cd(ii) coordination polymers with flexible tripodal triazole-containing
 ligands
;
_journal_issue 10
_journal_name_full CrystEngComm
_journal_page_first 1897
_journal_paper_doi 10.1039/c2ce26958a
_journal_volume 15
_journal_year 2013
_chemical_formula_sum 'C52 H62 Cd2 N18 O14'
_chemical_formula_weight 1388.00
_chemical_name_systematic
;
?
;
_space_group_IT_number 15
_symmetry_cell_setting monoclinic
_symmetry_space_group_name_Hall '-C 2yc'
_symmetry_space_group_name_H-M 'C 1 2/c 1'
_atom_sites_solution_hydrogens geom
_atom_sites_solution_primary direct
_atom_sites_solution_secondary difmap
_audit_creation_method SHELXL-97
_cell_angle_alpha 90.00
_cell_angle_beta 93.709(3)
_cell_angle_gamma 90.00
_cell_formula_units_Z 4
_cell_length_a 20.4940(7)
_cell_length_b 13.4394(5)
_cell_length_c 23.0775(7)
_cell_measurement_temperature 293(2)
_cell_volume 6342.9(4)
_computing_cell_refinement CrysAlis
_computing_data_collection 'CrysAlis (Oxford Diffraction, 2006)'
_computing_data_reduction CrysAlis
_computing_structure_refinement 'SHELXL-97 (Sheldrick, 1997)'
_computing_structure_solution 'SHELXS-97 (Sheldrick, 1997)'
_diffrn_ambient_temperature 293(2)
_diffrn_detector_area_resol_mean 10.0
_diffrn_measured_fraction_theta_full 0.986
_diffrn_measured_fraction_theta_max 0.986
_diffrn_measurement_device_type 'Oxford Diffraction Gemini R Ultra'
_diffrn_measurement_method '\w scan'
_diffrn_radiation_monochromator graphite
_diffrn_radiation_source 'fine-focus sealed tube'
_diffrn_radiation_type MoK\a
_diffrn_radiation_wavelength 0.71073
_diffrn_reflns_av_R_equivalents 0.0362
_diffrn_reflns_av_sigmaI/netI 0.0988
_diffrn_reflns_limit_h_max 17
_diffrn_reflns_limit_h_min -24
_diffrn_reflns_limit_k_max 13
_diffrn_reflns_limit_k_min -16
_diffrn_reflns_limit_l_max 27
_diffrn_reflns_limit_l_min -26
_diffrn_reflns_number 12011
_diffrn_reflns_theta_full 25.35
_diffrn_reflns_theta_max 25.35
_diffrn_reflns_theta_min 3.03
_exptl_absorpt_coefficient_mu 0.744
_exptl_absorpt_correction_T_max 0.8715
_exptl_absorpt_correction_T_min 0.8243
_exptl_absorpt_correction_type multi-scan
_exptl_absorpt_process_details
;
CrysAlis (Oxford Diffraction, 2006)
;
_exptl_crystal_density_diffrn 1.453
_exptl_crystal_density_method 'not measured'
_exptl_crystal_F_000 2832
_exptl_crystal_size_max 0.27
_exptl_crystal_size_mid 0.23
_exptl_crystal_size_min 0.19
_refine_diff_density_max 1.186
_refine_diff_density_min -0.959
_refine_diff_density_rms 0.118
_refine_ls_extinction_method none
_refine_ls_goodness_of_fit_ref 1.005
_refine_ls_hydrogen_treatment mixed
_refine_ls_matrix_type full
_refine_ls_number_parameters 402
_refine_ls_number_reflns 5729
_refine_ls_number_restraints 9
_refine_ls_restrained_S_all 1.019
_refine_ls_R_factor_all 0.0878
_refine_ls_R_factor_gt 0.0529
_refine_ls_shift/su_max 0.001
_refine_ls_shift/su_mean 0.000
_refine_ls_structure_factor_coef Fsqd
_refine_ls_weighting_details 'calc w=1/[\s^2^(Fo^2^)+(0.0929P)^2^+0.0000P] where P=(Fo^2^+2Fc^2^)/3'
_refine_ls_weighting_scheme calc
_refine_ls_wR_factor_gt 0.1675
_refine_ls_wR_factor_ref 0.1752
_reflns_number_gt 3333
_reflns_number_total 5729
_reflns_threshold_expression >2sigma(I)
_cod_data_source_file c2ce26958a.txt
_cod_data_source_block 2
_cod_depositor_comments
;
The following automatic conversions were performed:

'_symmetry_cell_setting' value 'Monoclinic' changed to 'monoclinic'
according to /home/saulius/struct/CIF-dictionaries/cif_core.dic
dictionary named 'cif_core.dic' version 2.4.2 from 2011-04-26.

Automatic conversion script
Id: cif_fix_values 1891 2012-01-12 08:04:46Z andrius 
;
_cod_original_sg_symbol_H-M C2/c
_cod_database_code 7209241

loop_
_symmetry_equiv_pos_as_xyz
'x, y, z'
'-x, y, -z+1/2'
'x+1/2, y+1/2, z'
'-x+1/2, y+1/2, -z+1/2'
'-x, -y, -z'
'x, -y, z-1/2'
'-x+1/2, -y+1/2, -z'
'x+1/2, -y+1/2, z-1/2'

loop_
_atom_site_label
_atom_site_type_symbol
_atom_site_fract_x
_atom_site_fract_y
_atom_site_fract_z
_atom_site_U_iso_or_equiv
_atom_site_adp_type
_atom_site_occupancy
_atom_site_symmetry_multiplicity
_atom_site_calc_flag
_atom_site_refinement_flags
Cd1 Cd 0.78897(3) -0.26428(4) 0.76783(2) 0.0372(2) Uani 1 1 d .
C1 C 0.8620(4) -0.4625(6) 0.7144(5) 0.066(3) Uani 1 1 d .
C2 C 0.8774(4) -0.5095(5) 0.6576(4) 0.058(2) Uani 1 1 d .
C3 C 0.9268(5) -0.4655(7) 0.6267(6) 0.086(3) Uani 1 1 d .
H3 H 0.9479 -0.4085 0.6411 0.103 Uiso 1 1 calc R
C4 C 0.9441(6) -0.5067(9) 0.5755(6) 0.099(4) Uani 1 1 d .
H4 H 0.9771 -0.4775 0.5556 0.119 Uiso 1 1 calc R
C5 C 0.9130(6) -0.5914(9) 0.5529(5) 0.094(4) Uani 1 1 d .
H5 H 0.9253 -0.6190 0.5183 0.113 Uiso 1 1 calc R
C6 C 0.8633(5) -0.6342(7) 0.5826(4) 0.069(3) Uani 1 1 d .
H6 H 0.8423 -0.6907 0.5675 0.082 Uiso 1 1 calc R
C7 C 0.8442(4) -0.5942(5) 0.6348(3) 0.0464(19) Uani 1 1 d .
C8 C 0.7913(3) -0.6440(5) 0.6666(3) 0.0364(17) Uani 1 1 d .
C9 C 0.8746(5) -0.1788(7) 0.6603(5) 0.084(3) Uani 1 1 d .
H9 H 0.8950 -0.2403 0.6578 0.100 Uiso 1 1 calc R
C10 C 0.8158(4) -0.0671(6) 0.6884(3) 0.047(2) Uani 1 1 d .
H10 H 0.7859 -0.0300 0.7080 0.057 Uiso 1 1 calc R
C11 C 0.8389(4) 0.0614(5) 0.6127(3) 0.0447(19) Uani 1 1 d .
H11A H 0.8253 0.1118 0.6395 0.054 Uiso 1 1 calc R
H11B H 0.8043 0.0539 0.5824 0.054 Uiso 1 1 calc R
C12 C 0.9002(3) 0.0971(5) 0.5856(3) 0.0343(16) Uani 1 1 d .
C13 C 0.9465(4) 0.1494(5) 0.6198(3) 0.0366(16) Uani 1 1 d .
C14 C 0.9400(4) 0.1600(7) 0.6836(3) 0.062(2) Uani 1 1 d .
H14A H 0.9101 0.2130 0.6905 0.092 Uiso 1 1 calc R
H14B H 0.9819 0.1748 0.7026 0.092 Uiso 1 1 calc R
H14C H 0.9237 0.0989 0.6988 0.092 Uiso 1 1 calc R
C15 C 0.9994(3) 0.1929(5) 0.5934(3) 0.0376(16) Uani 1 1 d .
C16 C 1.0083(3) 0.1771(5) 0.5348(3) 0.0345(16) Uani 1 1 d .
C17 C 0.9629(3) 0.1195(4) 0.5012(3) 0.0303(15) Uani 1 1 d .
C18 C 0.9076(3) 0.0821(5) 0.5270(3) 0.0331(16) Uani 1 1 d .
C19 C 0.8554(4) 0.0267(5) 0.4901(3) 0.0480(19) Uani 1 1 d .
H19A H 0.8204 0.0715 0.4785 0.072 Uiso 1 1 calc R
H19B H 0.8386 -0.0270 0.5122 0.072 Uiso 1 1 calc R
H19C H 0.8740 0.0005 0.4561 0.072 Uiso 1 1 calc R
C20 C 1.0660(4) 0.2245(6) 0.5080(3) 0.052(2) Uani 1 1 d .
H20A H 1.0559 0.2924 0.4982 0.079 Uiso 1 1 calc R
H20B H 1.0755 0.1887 0.4735 0.079 Uiso 1 1 calc R
H20C H 1.1034 0.2224 0.5353 0.079 Uiso 1 1 calc R
C21 C 1.0439(4) 0.2648(5) 0.6280(3) 0.0464(18) Uani 1 1 d .
H21A H 1.0580 0.3159 0.6018 0.056 Uiso 1 1 calc R
H21B H 1.0188 0.2972 0.6568 0.056 Uiso 1 1 calc R
C22 C 1.1782(4) 0.1185(6) 0.6799(3) 0.053(2) Uani 1 1 d .
H22 H 1.2043 0.0618 0.6815 0.063 Uiso 1 1 calc R
C23 C 1.1433(3) 0.2602(5) 0.6958(3) 0.0388(17) Uani 1 1 d .
H23 H 1.1382 0.3239 0.7106 0.047 Uiso 1 1 calc R
C24 C 0.9741(3) 0.0969(5) 0.4391(3) 0.0363(16) Uani 1 1 d .
H24A H 1.0208 0.0965 0.4344 0.044 Uiso 1 1 calc R
H24B H 0.9575 0.0308 0.4299 0.044 Uiso 1 1 calc R
C25 C 0.8924(4) 0.1557(6) 0.3595(3) 0.048(2) Uani 1 1 d .
H25 H 0.8689 0.0969 0.3544 0.058 Uiso 1 1 calc R
C26 C 0.9248(5) 0.3001(7) 0.3523(4) 0.074(3) Uani 1 1 d .
H26 H 0.9276 0.3657 0.3398 0.089 Uiso 1 1 calc R
N1 N 0.8318(3) -0.1589(4) 0.7012(3) 0.0440(15) Uani 1 1 d .
N2 N 0.8853(4) -0.1061(6) 0.6248(4) 0.084(3) Uani 1 1 d .
N3 N 0.8472(3) -0.0332(4) 0.6440(3) 0.0431(15) Uani 1 1 d .
N4 N 1.1927(3) 0.2012(4) 0.7111(2) 0.0401(14) Uani 1 1 d .
N5 N 1.1232(4) 0.1257(5) 0.6469(3) 0.063(2) Uani 1 1 d .
N6 N 1.1027(3) 0.2193(4) 0.6579(2) 0.0375(13) Uani 1 1 d .
N7 N 0.9431(3) 0.1674(4) 0.3980(2) 0.0362(13) Uani 1 1 d .
N8 N 0.9656(4) 0.2621(5) 0.3940(4) 0.078(3) Uani 1 1 d .
N9 N 0.8798(3) 0.2367(4) 0.3300(3) 0.0461(15) Uani 1 1 d .
O1 O 0.8296(3) -0.3835(4) 0.7096(3) 0.080(2) Uani 1 1 d .
O2 O 0.8853(3) -0.5017(5) 0.7608(3) 0.0768(18) Uani 1 1 d .
O3 O 0.7641(3) -0.5988(4) 0.7051(2) 0.0608(16) Uani 1 1 d .
O4 O 0.7770(3) -0.7329(4) 0.6537(2) 0.0510(13) Uani 1 1 d .
O1W O 0.8031(5) -0.4351(8) 0.8313(8) 0.261(9) Uani 1 1 d .
O2W O 1.0000 -0.6194(6) 0.7500 0.064(2) Uani 1 2 d SD
H2A H 0.967(3) -0.578(6) 0.750(5) 0.096 Uiso 1 1 d D
O3W O 0.7142(5) -0.7890(8) 0.5470(4) 0.123(3) Uani 1 1 d D
H3A H 0.713(9) -0.758(10) 0.580(3) 0.185 Uiso 1 1 d D
O4W O 1.2662(9) 0.2047(15) 0.5222(10) 0.174(8) Uani 0.50 1 d PDU
H4A H 1.2500 0.2500 0.5000 0.260 Uiso 1 2 d SD

loop_
_atom_site_aniso_label
_atom_site_aniso_U_11
_atom_site_aniso_U_22
_atom_site_aniso_U_33
_atom_site_aniso_U_23
_atom_site_aniso_U_13
_atom_site_aniso_U_12
Cd1 0.0313(3) 0.0469(3) 0.0330(3) -0.0056(2) -0.0007(2) -0.0062(3)
C1 0.046(5) 0.042(5) 0.109(9) -0.013(5) -0.012(5) -0.004(4)
C2 0.054(6) 0.034(4) 0.089(7) 0.004(4) 0.011(5) -0.003(4)
C3 0.057(7) 0.053(6) 0.150(11) 0.010(6) 0.031(7) -0.004(5)
C4 0.085(9) 0.083(8) 0.134(11) 0.034(8) 0.046(8) -0.002(7)
C5 0.097(9) 0.105(9) 0.086(8) 0.028(7) 0.047(7) 0.012(7)
C6 0.079(7) 0.073(6) 0.056(6) 0.012(5) 0.019(5) 0.004(5)
C7 0.046(5) 0.042(4) 0.051(5) 0.004(3) 0.004(4) 0.010(4)
C8 0.038(4) 0.034(4) 0.036(4) 0.006(3) -0.001(3) -0.003(3)
C9 0.103(8) 0.048(5) 0.106(8) 0.025(5) 0.060(7) 0.024(5)
C10 0.052(5) 0.049(5) 0.044(5) 0.003(4) 0.021(4) 0.002(4)
C11 0.044(5) 0.042(4) 0.049(5) 0.007(3) 0.010(4) 0.006(3)
C12 0.032(4) 0.034(4) 0.037(4) 0.005(3) 0.003(3) 0.004(3)
C13 0.041(4) 0.037(4) 0.032(4) 0.002(3) 0.004(3) 0.010(3)
C14 0.062(6) 0.087(6) 0.035(5) -0.008(4) 0.002(4) -0.002(5)
C15 0.034(4) 0.036(4) 0.041(4) -0.001(3) -0.013(3) 0.004(3)
C16 0.028(4) 0.037(4) 0.037(4) 0.005(3) -0.003(3) 0.005(3)
C17 0.029(4) 0.029(3) 0.032(4) 0.004(3) -0.003(3) 0.010(3)
C18 0.025(4) 0.034(4) 0.039(4) 0.005(3) -0.006(3) -0.001(3)
C19 0.049(5) 0.053(4) 0.041(4) -0.003(3) -0.006(4) -0.013(4)
C20 0.039(4) 0.067(5) 0.052(5) 0.005(4) 0.002(4) -0.014(4)
C21 0.039(4) 0.047(4) 0.052(5) -0.004(4) -0.012(3) 0.004(4)
C22 0.048(5) 0.047(4) 0.060(5) -0.009(4) -0.019(4) 0.010(4)
C23 0.037(4) 0.043(4) 0.036(4) -0.007(3) 0.001(3) -0.003(4)
C24 0.034(4) 0.037(4) 0.038(4) 0.006(3) 0.000(3) 0.003(3)
C25 0.056(5) 0.043(4) 0.045(5) 0.007(4) -0.011(4) -0.009(4)
C26 0.071(7) 0.055(5) 0.091(7) 0.033(5) -0.032(6) -0.012(5)
N1 0.052(4) 0.038(3) 0.044(4) 0.004(3) 0.017(3) 0.001(3)
N2 0.101(7) 0.063(5) 0.094(6) 0.021(4) 0.061(5) 0.025(5)
N3 0.046(4) 0.039(3) 0.046(4) 0.002(3) 0.017(3) 0.006(3)
N4 0.028(3) 0.048(4) 0.042(3) -0.004(3) -0.008(3) -0.003(3)
N5 0.060(5) 0.049(4) 0.076(5) -0.018(3) -0.027(4) 0.011(3)
N6 0.032(3) 0.041(3) 0.038(3) -0.006(3) -0.005(3) -0.001(3)
N7 0.036(3) 0.037(3) 0.035(3) 0.007(2) -0.003(3) -0.003(3)
N8 0.072(5) 0.056(4) 0.099(6) 0.028(4) -0.044(5) -0.020(4)
N9 0.042(4) 0.050(4) 0.044(4) 0.008(3) -0.014(3) -0.004(3)
O1 0.082(5) 0.046(3) 0.109(5) -0.021(3) -0.010(4) 0.014(3)
O2 0.072(5) 0.074(4) 0.082(5) -0.008(4) -0.009(4) 0.012(3)
O3 0.065(4) 0.052(3) 0.069(4) -0.018(3) 0.029(3) -0.009(3)
O4 0.059(4) 0.044(3) 0.051(3) -0.007(2) 0.010(3) -0.009(3)
O1W 0.119(9) 0.138(9) 0.54(3) -0.176(12) 0.167(13) -0.068(7)
O2W 0.062(6) 0.055(5) 0.075(6) 0.000 -0.002(5) 0.000
O3W 0.118(7) 0.151(8) 0.097(6) -0.029(6) -0.030(5) 0.010(6)
O4W 0.099(9) 0.201(11) 0.221(12) 0.019(9) 0.015(8) -0.090(9)

loop_
_atom_type_symbol
_atom_type_description
_atom_type_scat_dispersion_real
_atom_type_scat_dispersion_imag
_atom_type_scat_source
C C 0.0033 0.0016 'International Tables Vol C Tables 4.2.6.8 and 6.1.1.4'
H H 0.0000 0.0000 'International Tables Vol C Tables 4.2.6.8 and 6.1.1.4'
N N 0.0061 0.0033 'International Tables Vol C Tables 4.2.6.8 and 6.1.1.4'
O O 0.0106 0.0060 'International Tables Vol C Tables 4.2.6.8 and 6.1.1.4'
Cd Cd -0.8075 1.2024 'International Tables Vol C Tables 4.2.6.8 and 6.1.1.4'

loop_
_geom_angle_atom_site_label_1
_geom_angle_atom_site_label_2
_geom_angle_atom_site_label_3
_geom_angle
_geom_angle_site_symmetry_1
_geom_angle_site_symmetry_3
O1 Cd1 N1 82.5(2) . .
O1 Cd1 N9 99.7(2) . 6_556
N1 Cd1 N9 89.4(2) . 6_556
O1 Cd1 N4 81.8(2) . 3_445
N1 Cd1 N4 95.3(2) . 3_445
N9 Cd1 N4 175.2(2) 6_556 3_445
O1 Cd1 O4 145.5(2) . 4_656
N1 Cd1 O4 131.43(18) . 4_656
N9 Cd1 O4 88.4(2) 6_556 4_656
N4 Cd1 O4 87.8(2) 3_445 4_656
O1 Cd1 O3 157.9(2) . 4_656
N1 Cd1 O3 79.41(18) . 4_656
N9 Cd1 O3 92.7(2) 6_556 4_656
N4 Cd1 O3 87.3(2) 3_445 4_656
O4 Cd1 O3 52.26(16) 4_656 4_656
O1 C1 O2 126.9(10) . .
O1 C1 C2 114.6(9) . .
O2 C1 C2 118.3(8) . .
C3 C2 C7 119.8(9) . .
C3 C2 C1 117.6(8) . .
C7 C2 C1 122.6(7) . .
C4 C3 C2 120.1(10) . .
C3 C4 C5 121.1(10) . .
C6 C5 C4 119.2(10) . .
C5 C6 C7 121.5(10) . .
C6 C7 C2 118.4(8) . .
C6 C7 C8 120.0(7) . .
C2 C7 C8 121.6(7) . .
O3 C8 O4 121.7(6) . .
O3 C8 C7 120.2(6) . .
O4 C8 C7 118.1(6) . .
N2 C9 N1 115.6(7) . .
N1 C10 N3 111.8(6) . .
N3 C11 C12 113.8(6) . .
C13 C12 C18 120.9(6) . .
C13 C12 C11 118.8(6) . .
C18 C12 C11 120.2(6) . .
C12 C13 C15 119.1(6) . .
C12 C13 C14 120.4(6) . .
C15 C13 C14 120.5(7) . .
C16 C15 C13 120.6(6) . .
C16 C15 C21 119.7(6) . .
C13 C15 C21 119.5(6) . .
C15 C16 C17 119.7(6) . .
C15 C16 C20 119.2(6) . .
C17 C16 C20 121.1(6) . .
C16 C17 C18 119.2(6) . .
C16 C17 C24 120.1(6) . .
C18 C17 C24 120.7(6) . .
C12 C18 C17 120.2(6) . .
C12 C18 C19 120.0(6) . .
C17 C18 C19 119.8(6) . .
N6 C21 C15 115.1(6) . .
N5 C22 N4 113.5(7) . .
N6 C23 N4 112.1(6) . .
N7 C24 C17 113.8(5) . .
N9 C25 N7 111.8(6) . .
N8 C26 N9 114.7(7) . .
C10 N1 C9 101.2(6) . .
C10 N1 Cd1 129.1(5) . .
C9 N1 Cd1 129.3(5) . .
C9 N2 N3 102.4(6) . .
C10 N3 N2 109.0(6) . .
C10 N3 C11 129.2(6) . .
N2 N3 C11 121.4(6) . .
C23 N4 C22 102.4(6) . .
C23 N4 Cd1 129.5(5) . 3
C22 N4 Cd1 127.7(5) . 3
C22 N5 N6 102.9(6) . .
C23 N6 N5 109.1(6) . .
C23 N6 C21 127.5(6) . .
N5 N6 C21 123.4(6) . .
C25 N7 N8 108.5(6) . .
C25 N7 C24 130.2(6) . .
N8 N7 C24 121.3(6) . .
C26 N8 N7 102.1(7) . .
C25 N9 C26 102.9(7) . .
C25 N9 Cd1 125.9(5) . 6
C26 N9 Cd1 130.3(5) . 6
C1 O1 Cd1 138.9(7) . .
C8 O3 Cd1 88.1(4) . 4_646
C8 O4 Cd1 97.1(4) . 4_646

loop_
_geom_bond_atom_site_label_1
_geom_bond_atom_site_label_2
_geom_bond_distance
_geom_bond_site_symmetry_2
Cd1 O1 2.283(6) .
Cd1 N1 2.306(5) .
Cd1 N9 2.306(6) 6_556
Cd1 N4 2.342(6) 3_445
Cd1 O4 2.367(5) 4_656
Cd1 O3 2.570(5) 4_656
C1 O1 1.253(10) .
C1 O2 1.258(11) .
C1 C2 1.508(13) .
C2 C3 1.405(12) .
C2 C7 1.410(11) .
C3 C4 1.373(15) .
C4 C5 1.389(16) .
C5 C6 1.388(12) .
C6 C7 1.398(11) .
C7 C8 1.504(10) .
C8 O3 1.238(8) .
C8 O4 1.261(8) .
C9 N2 1.303(11) .
C9 N1 1.355(10) .
C10 N1 1.306(9) .
C10 N3 1.325(8) .
C11 N3 1.466(9) .
C11 C12 1.516(9) .
C12 C13 1.385(10) .
C12 C18 1.387(9) .
C13 C15 1.404(10) .
C13 C14 1.496(9) .
C15 C16 1.394(9) .
C15 C21 1.518(10) .
C16 C17 1.404(9) .
C16 C20 1.510(10) .
C17 C18 1.405(9) .
C17 C24 1.498(9) .
C18 C19 1.520(9) .
C21 N6 1.480(9) .
C22 N5 1.322(10) .
C22 N4 1.348(9) .
C23 N6 1.292(9) .
C23 N4 1.316(9) .
C24 N7 1.456(8) .
C25 N9 1.300(9) .
C25 N7 1.332(9) .
C26 N8 1.334(11) .
C26 N9 1.335(11) .
N2 N3 1.346(9) .
N4 Cd1 2.342(6) 3
N5 N6 1.356(8) .
N7 N8 1.358(8) .
N9 Cd1 2.306(6) 6
O3 Cd1 2.570(5) 4_646
O4 Cd1 2.367(5) 4_646
O4W O4W 1.70(3) 7_756

loop_
_geom_hbond_atom_site_label_D
_geom_hbond_atom_site_label_H
_geom_hbond_atom_site_label_A
_geom_hbond_distance_DH
_geom_hbond_distance_HA
_geom_hbond_distance_DA
_geom_hbond_angle_DHA
O2W H2A O2 0.88(2) 1.99(3) 2.857(8) 170(10)
O3W H3A O4 0.87(2) 2.10(12) 2.807(10) 137(16)
